data_7150703
loop_
_publ_author_name
'Fern\'andez-Tejada, Alberto'
'Corzana, Francisco'
'Busto, Jes\'us H.'
'Avenoza, Alberto'
'Peregrina, Jes\'us M.'

_publ_section_title
;
 Stabilizing unusual conformations in small peptides and glucopeptides
 using a hydroxylated cyclobutane amino acid
;
_journal_issue 14
_journal_name_full 'Organic &amp; Biomolecular Chemistry'
_journal_page_first 2885
_journal_page_last 2893
_journal_paper_doi 10.1039/b907091p
_journal_volume 7
_journal_year 2009
_chemical_absolute_configuration syn
_chemical_formula_moiety 'C14 H24 N4 O5, 2(O)'
_chemical_formula_sum 'C14 H28 N4 O7'
_chemical_formula_weight 360.36
_chemical_name_systematic
;
?
;
_space_group_IT_number 19
_symmetry_cell_setting orthorhombic
_symmetry_space_group_name_Hall 'P 2ac 2ab'
_symmetry_space_group_name_H-M 'P 21 21 21'
_atom_sites_solution_hydrogens geom
_atom_sites_solution_primary direct
_atom_sites_solution_secondary difmap
_audit_creation_method SHELXL-97
_cell_angle_alpha 90.00
_cell_angle_beta 90.00
_cell_angle_gamma 90.00
_cell_formula_units_Z 4
_cell_length_a 7.8140(5)
_cell_length_b 14.5374(8)
_cell_length_c 16.0994(10)
_cell_measurement_reflns_used 5275
_cell_measurement_temperature 100(2)
_cell_measurement_theta_max 27.485
_cell_measurement_theta_min 0.407
_cell_volume 1828.82(19)
_computing_cell_refinement 'Denzo and Scalepak (1997)'
_computing_data_collection 'Nonius Kappa CCD'
_computing_data_reduction 'Denzo and Scalepak (1997)'
_computing_molecular_graphics 'ORTEP III'
_computing_publication_material 'SHELXL-97 (Sheldrick, 1997)'
_computing_structure_refinement 'SHELXL-97 (Sheldrick, 1997)'
_computing_structure_solution 'SHELXS-97 (Sheldrick, 1990)'
_diffrn_ambient_temperature 100(2)
_diffrn_measured_fraction_theta_full 0.985
_diffrn_measured_fraction_theta_max 0.985
_diffrn_measurement_device_type 'Nonius Kappa CCD'
_diffrn_measurement_method CCD
_diffrn_radiation_monochromator graphite
_diffrn_radiation_source 'normal-focus sealed tube'
_diffrn_radiation_type MoK\a
_diffrn_radiation_wavelength 0.71073
_diffrn_reflns_av_R_equivalents 0.0729
_diffrn_reflns_av_sigmaI/netI 0.0731
_diffrn_reflns_limit_h_max 10
_diffrn_reflns_limit_h_min -10
_diffrn_reflns_limit_k_max 16
_diffrn_reflns_limit_k_min -19
_diffrn_reflns_limit_l_max 21
_diffrn_reflns_limit_l_min -19
_diffrn_reflns_number 16248
_diffrn_reflns_theta_full 28.25
_diffrn_reflns_theta_max 28.25
_diffrn_reflns_theta_min 3.63
_exptl_absorpt_coefficient_mu 0.105
_exptl_absorpt_correction_type none
_exptl_crystal_colour Colourless
_exptl_crystal_density_diffrn 1.309
_exptl_crystal_density_method 'not measured'
_exptl_crystal_description prism
_exptl_crystal_F_000 768
_exptl_crystal_size_max 0.32
_exptl_crystal_size_mid 0.25
_exptl_crystal_size_min 0.20
_refine_diff_density_max 0.238
_refine_diff_density_min -0.336
_refine_diff_density_rms 0.050
_refine_ls_abs_structure_details 'Flack H D (1983), Acta Cryst. A39, 876-881'
_refine_ls_abs_structure_Flack -0.6(19)
_refine_ls_extinction_method none
_refine_ls_goodness_of_fit_ref 1.019
_refine_ls_hydrogen_treatment mixed
_refine_ls_matrix_type full
_refine_ls_number_parameters 268
_refine_ls_number_reflns 4471
_refine_ls_number_restraints 0
_refine_ls_restrained_S_all 1.019
_refine_ls_R_factor_all 0.1125
_refine_ls_R_factor_gt 0.0652
_refine_ls_shift/su_max 0.000
_refine_ls_shift/su_mean 0.000
_refine_ls_structure_factor_coef Fsqd
_refine_ls_weighting_details 'calc w=1/[\s^2^(Fo^2^)+(0.0780P)^2^+0.8898P] where P=(Fo^2^+2Fc^2^)/3'
_refine_ls_weighting_scheme calc
_refine_ls_wR_factor_gt 0.1490
_refine_ls_wR_factor_ref 0.1761
_reflns_number_gt 2904
_reflns_number_total 4471
_reflns_threshold_expression >2sigma(I)
_cod_data_source_file b907091p.txt
_cod_data_source_block shelxl
_cod_depositor_comments
;
The following automatic conversions were performed:
'_symmetry_cell_setting' value 'Orthorhombic' changed to 'orthorhombic'
according to '/home/saulius/struct/CIF-dictionaries/cif_core.dic'
dictionary named 'cif_core.dic' version 2.4.1 from 2010-06-29.

Automatic conversion script
Id: cif_fix_enum 1527 2010-12-29 10:47:43Z saulius 
;
_cod_original_cell_volume 1828.72(19)
_cod_database_code 7150703

loop_
_symmetry_equiv_pos_as_xyz
'x, y, z'
'-x+1/2, -y, z+1/2'
'x+1/2, -y+1/2, -z'
'-x, y+1/2, -z+1/2'

loop_
_atom_site_label
_atom_site_type_symbol
_atom_site_fract_x
_atom_site_fract_y
_atom_site_fract_z
_atom_site_U_iso_or_equiv
_atom_site_adp_type
_atom_site_occupancy
_atom_site_symmetry_multiplicity
_atom_site_calc_flag
_atom_site_refinement_flags
_atom_site_disorder_assembly
_atom_site_disorder_group
O1 O 0.4995(3) 0.51381(18) 0.54529(13) 0.0413(6) Uani 1 1 d . . .
O2 O 0.2387(3) 0.65488(16) 0.64680(15) 0.0434(6) Uani 1 1 d . . .
O3 O 0.1492(3) 0.63720(18) 0.30682(14) 0.0439(6) Uani 1 1 d . . .
N4 N 0.3897(4) 0.5839(2) 0.74735(18) 0.0344(6) Uani 1 1 d . . .
O5 O 0.6498(4) 0.39216(18) 0.72310(16) 0.0446(6) Uani 1 1 d . . .
N6 N 0.3070(4) 0.4485(2) 0.63143(18) 0.0348(6) Uani 1 1 d . . .
C7 C 0.6625(4) 0.4883(2) 0.7299(2) 0.0380(8) Uani 1 1 d . . .
N8 N 0.1148(3) 0.5363(2) 0.51042(16) 0.0343(6) Uani 1 1 d . . .
O9 O 0.1078(4) 0.40760(18) 0.43242(15) 0.0561(8) Uani 1 1 d . . .
C10 C 0.1464(4) 0.4469(3) 0.49787(19) 0.0377(8) Uani 1 1 d . . .
C11 C 0.1914(4) 0.6126(2) 0.37801(19) 0.0345(7) Uani 1 1 d . . .
N12 N 0.3513(4) 0.6054(2) 0.40163(17) 0.0443(8) Uani 1 1 d . . .
C13 C 0.6663(5) 0.6177(3) 0.6664(3) 0.0435(8) Uani 1 1 d . . .
C14 C 0.7927(5) 0.5354(3) 0.6743(3) 0.0484(10) Uani 1 1 d . . .
C15 C 0.5203(4) 0.5511(2) 0.6913(2) 0.0344(7) Uani 1 1 d . . .
C16 C 0.2306(5) 0.3920(2) 0.5664(2) 0.0388(8) Uani 1 1 d . . .
C17 C 0.4416(4) 0.5034(2) 0.61540(19) 0.0334(7) Uani 1 1 d . . .
C18 C 0.0521(5) 0.5942(3) 0.4429(2) 0.0397(8) Uani 1 1 d . . .
C19 C 0.2606(4) 0.6375(2) 0.7208(2) 0.0370(7) Uani 1 1 d . . .
C20 C 0.1015(6) 0.3262(3) 0.6060(3) 0.0536(10) Uani 1 1 d . . .
H20A H 0.1566 0.2916 0.6492 0.080 Uiso 1 1 calc R . .
H20B H 0.0584 0.2848 0.5645 0.080 Uiso 1 1 calc R . .
H20C H 0.0084 0.3608 0.6292 0.080 Uiso 1 1 calc R . .
C21 C 0.4960(5) 0.6224(4) 0.3479(2) 0.0560(10) Uani 1 1 d . . .
H21A H 0.6001 0.6128 0.3784 0.084 Uiso 1 1 calc R . .
H21B H 0.4919 0.6847 0.3283 0.084 Uiso 1 1 calc R . .
H21C H 0.4921 0.5811 0.3015 0.084 Uiso 1 1 calc R . .
C22 C 0.1441(5) 0.6769(3) 0.7864(2) 0.0522(10) Uani 1 1 d . . .
H22A H 0.1799 0.6558 0.8401 0.078 Uiso 1 1 calc R . .
H22B H 0.0287 0.6572 0.7761 0.078 Uiso 1 1 calc R . .
H22C H 0.1493 0.7429 0.7847 0.078 Uiso 1 1 calc R . .
C23 C -0.0195(6) 0.6837(3) 0.4768(2) 0.0550(11) Uani 1 1 d . . .
H23A H -0.1064 0.6706 0.5173 0.083 Uiso 1 1 calc R . .
H23B H -0.0681 0.7189 0.4322 0.083 Uiso 1 1 calc R . .
H23C H 0.0708 0.7184 0.5025 0.083 Uiso 1 1 calc R . .
O24 O 0.7139(7) 0.4167(3) 0.4191(3) 0.1094(14) Uani 1 1 d . . .
O25 O 0.6218(10) 0.2962(4) 0.5661(4) 0.155(2) Uani 1 1 d . . .
H18 H -0.037(4) 0.559(2) 0.4204(19) 0.026(8) Uiso 1 1 d . . .
H12 H 0.3779 0.5846 0.4517 0.065(13) Uiso 1 1 d . . .
H6 H 0.275(6) 0.432(3) 0.680(3) 0.065(14) Uiso 1 1 d . . .
H16 H 0.324(5) 0.360(3) 0.539(2) 0.040(10) Uiso 1 1 d . . .
H4 H 0.408(4) 0.580(2) 0.796(2) 0.028(9) Uiso 1 1 d . . .
H7 H 0.685(5) 0.511(2) 0.790(2) 0.035(9) Uiso 1 1 d . . .
H14A H 0.809(5) 0.493(3) 0.614(2) 0.047(10) Uiso 1 1 d . . .
H14B H 0.912(7) 0.544(4) 0.695(3) 0.078(15) Uiso 1 1 d . . .
H13A H 0.649(4) 0.655(2) 0.615(2) 0.030(9) Uiso 1 1 d . . .
H13B H 0.675(6) 0.669(3) 0.716(3) 0.062(13) Uiso 1 1 d . . .
H8 H 0.1555 0.5654 0.5599 0.057(12) Uiso 1 1 d . . .
H5 H 0.572(7) 0.373(4) 0.760(3) 0.071(15) Uiso 1 1 d . . .

loop_
_atom_site_aniso_label
_atom_site_aniso_U_11
_atom_site_aniso_U_22
_atom_site_aniso_U_33
_atom_site_aniso_U_23
_atom_site_aniso_U_13
_atom_site_aniso_U_12
O1 0.0369(12) 0.0580(16) 0.0291(11) 0.0049(10) 0.0060(10) 0.0025(12)
O2 0.0485(15) 0.0424(14) 0.0395(14) 0.0005(11) -0.0038(11) 0.0084(12)
O3 0.0465(14) 0.0542(15) 0.0312(11) 0.0059(11) -0.0039(11) -0.0053(12)
N4 0.0343(15) 0.0401(15) 0.0288(14) -0.0013(12) 0.0027(12) 0.0030(12)
O5 0.0454(14) 0.0419(14) 0.0465(14) 0.0039(12) 0.0013(12) 0.0073(12)
N6 0.0401(16) 0.0388(15) 0.0254(13) 0.0019(12) 0.0027(12) -0.0015(12)
C7 0.0307(17) 0.0436(19) 0.0397(18) 0.0023(16) -0.0035(14) 0.0028(15)
N8 0.0337(15) 0.0423(16) 0.0268(13) 0.0014(12) 0.0017(11) -0.0024(12)
O9 0.084(2) 0.0517(16) 0.0324(12) -0.0037(12) -0.0107(13) -0.0094(15)
C10 0.0420(18) 0.0431(19) 0.0281(15) -0.0003(15) 0.0028(15) -0.0082(16)
C11 0.0403(18) 0.0344(17) 0.0290(15) 0.0006(14) 0.0007(13) -0.0017(14)
N12 0.0366(16) 0.061(2) 0.0352(15) 0.0092(14) 0.0030(13) -0.0053(15)
C13 0.0383(19) 0.0396(19) 0.053(2) 0.0018(18) 0.0030(17) -0.0040(16)
C14 0.0288(18) 0.058(2) 0.058(2) 0.003(2) -0.0004(17) -0.0006(17)
C15 0.0299(16) 0.0382(18) 0.0350(15) 0.0024(14) 0.0008(13) 0.0005(15)
C16 0.0435(19) 0.0395(18) 0.0333(17) -0.0069(15) -0.0010(15) -0.0031(17)
C17 0.0319(16) 0.0397(18) 0.0286(15) 0.0065(14) 0.0020(13) 0.0062(14)
C18 0.0320(17) 0.049(2) 0.0383(18) 0.0059(16) -0.0038(14) -0.0053(16)
C19 0.0373(18) 0.0338(16) 0.0400(18) -0.0002(15) -0.0003(15) 0.0012(14)
C20 0.064(3) 0.045(2) 0.052(2) 0.0089(18) -0.0063(19) -0.018(2)
C21 0.0417(19) 0.080(3) 0.046(2) 0.014(2) 0.0095(17) -0.002(2)
C22 0.049(2) 0.057(2) 0.051(2) -0.0124(19) 0.0062(18) 0.014(2)
C23 0.051(2) 0.065(3) 0.050(2) 0.0154(19) 0.0096(18) 0.019(2)
O24 0.116(3) 0.122(3) 0.090(3) 0.012(3) 0.007(3) -0.013(3)
O25 0.194(6) 0.137(4) 0.133(4) 0.007(4) -0.032(4) 0.031(5)

loop_
_atom_type_symbol
_atom_type_description
_atom_type_scat_dispersion_real
_atom_type_scat_dispersion_imag
_atom_type_scat_source
C C 0.0033 0.0016 'International Tables Vol C Tables 4.2.6.8 and 6.1.1.4'
H H 0.0000 0.0000 'International Tables Vol C Tables 4.2.6.8 and 6.1.1.4'
N N 0.0061 0.0033 'International Tables Vol C Tables 4.2.6.8 and 6.1.1.4'
O O 0.0106 0.0060 'International Tables Vol C Tables 4.2.6.8 and 6.1.1.4'

loop_
_geom_angle_atom_site_label_1
_geom_angle_atom_site_label_2
_geom_angle_atom_site_label_3
_geom_angle
_geom_angle_site_symmetry_1
_geom_angle_site_symmetry_3
_geom_angle_publ_flag
C19 N4 C15 121.6(3) . . ?
C19 N4 H4 119(3) . . ?
C15 N4 H4 118(3) . . ?
C7 O5 H5 108(3) . . ?
C17 N6 C16 121.1(3) . . ?
C17 N6 H6 125(3) . . ?
C16 N6 H6 112(3) . . ?
O5 C7 C14 116.8(3) . . ?
O5 C7 C15 119.9(3) . . ?
C14 C7 C15 88.8(3) . . ?
O5 C7 H7 113(2) . . ?
C14 C7 H7 107(2) . . ?
C15 C7 H7 108(2) . . ?
C10 N8 C18 120.7(3) . . ?
C10 N8 H8 120(3) . . ?
C18 N8 H8 119(3) . . ?
O9 C10 N8 122.2(3) . . ?
O9 C10 C16 119.0(3) . . ?
N8 C10 C16 118.9(3) . . ?
O3 C11 N12 122.9(3) . . ?
O3 C11 C18 119.4(3) . . ?
N12 C11 C18 117.7(3) . . ?
C11 N12 C21 124.0(3) . . ?
C11 N12 H12 121(3) . . ?
C21 N12 H12 115(3) . . ?
C15 C13 C14 88.0(3) . . ?
C15 C13 H13A 117(2) . . ?
C14 C13 H13A 125(2) . . ?
C15 C13 H13B 106(2) . . ?
C14 C13 H13B 115(2) . . ?
H13A C13 H13B 104(3) . . ?
C7 C14 C13 88.3(3) . . ?
C7 C14 H14A 109(2) . . ?
C13 C14 H14A 114(2) . . ?
C7 C14 H14B 119(3) . . ?
C13 C14 H14B 121(3) . . ?
H14A C14 H14B 104(4) . . ?
N4 C15 C17 111.3(3) . . ?
N4 C15 C13 118.4(3) . . ?
C17 C15 C13 111.8(3) . . ?
N4 C15 C7 116.5(3) . . ?
C17 C15 C7 109.7(3) . . ?
C13 C15 C7 86.8(3) . . ?
N6 C16 C10 113.8(3) . . ?
N6 C16 C20 108.9(3) . . ?
C10 C16 C20 110.3(3) . . ?
N6 C16 H16 107(2) . . ?
C10 C16 H16 105(2) . . ?
C20 C16 H16 112(2) . . ?
O1 C17 N6 122.6(3) . . ?
O1 C17 C15 122.0(3) . . ?
N6 C17 C15 115.4(3) . . ?
N8 C18 C23 110.5(3) . . ?
N8 C18 C11 111.7(3) . . ?
C23 C18 C11 110.9(3) . . ?
N8 C18 H18 102.8(19) . . ?
C23 C18 H18 110(2) . . ?
C11 C18 H18 111.0(19) . . ?
O2 C19 N4 122.0(3) . . ?
O2 C19 C22 121.1(3) . . ?
N4 C19 C22 116.8(3) . . ?
C16 C20 H20A 109.5 . . ?
C16 C20 H20B 109.5 . . ?
H20A C20 H20B 109.5 . . ?
C16 C20 H20C 109.5 . . ?
H20A C20 H20C 109.5 . . ?
H20B C20 H20C 109.5 . . ?
N12 C21 H21A 109.5 . . ?
N12 C21 H21B 109.5 . . ?
H21A C21 H21B 109.5 . . ?
N12 C21 H21C 109.5 . . ?
H21A C21 H21C 109.5 . . ?
H21B C21 H21C 109.5 . . ?
C19 C22 H22A 109.5 . . ?
C19 C22 H22B 109.5 . . ?
H22A C22 H22B 109.5 . . ?
C19 C22 H22C 109.5 . . ?
H22A C22 H22C 109.5 . . ?
H22B C22 H22C 109.5 . . ?
C18 C23 H23A 109.5 . . ?
C18 C23 H23B 109.5 . . ?
H23A C23 H23B 109.5 . . ?
C18 C23 H23C 109.5 . . ?
H23A C23 H23C 109.5 . . ?
H23B C23 H23C 109.5 . . ?

loop_
_geom_bond_atom_site_label_1
_geom_bond_atom_site_label_2
_geom_bond_distance
_geom_bond_site_symmetry_2
_geom_bond_publ_flag
O1 C17 1.225(4) . ?
O2 C19 1.230(4) . ?
O3 C11 1.245(4) . ?
N4 C19 1.345(5) . ?
N4 C15 1.443(4) . ?
N4 H4 0.80(4) . ?
O5 C7 1.405(4) . ?
O5 H5 0.89(6) . ?
N6 C17 1.345(4) . ?
N6 C16 1.459(4) . ?
N6 H6 0.85(5) . ?
C7 C14 1.518(5) . ?
C7 C15 1.566(5) . ?
C7 H7 1.03(4) . ?
N8 C10 1.339(5) . ?
N8 C18 1.459(4) . ?
N8 H8 0.96(3) . ?
O9 C10 1.236(4) . ?
C10 C16 1.513(5) . ?
C11 N12 1.310(4) . ?
C11 C18 1.532(5) . ?
N12 C21 1.445(5) . ?
N12 H12 0.89(3) . ?
C13 C15 1.549(5) . ?
C13 C14 1.557(6) . ?
C13 H13A 1.00(3) . ?
C13 H13B 1.10(5) . ?
C14 H14A 1.15(4) . ?
C14 H14B 1.00(6) . ?
C15 C17 1.534(5) . ?
C16 C20 1.529(5) . ?
C16 H16 0.97(4) . ?
C18 C23 1.518(6) . ?
C18 H18 0.94(3) . ?
C19 C22 1.507(5) . ?
C20 H20A 0.9600 . ?
C20 H20B 0.9600 . ?
C20 H20C 0.9600 . ?
C21 H21A 0.9600 . ?
C21 H21B 0.9600 . ?
C21 H21C 0.9600 . ?
C22 H22A 0.9600 . ?
C22 H22B 0.9600 . ?
C22 H22C 0.9600 . ?
C23 H23A 0.9600 . ?
C23 H23B 0.9600 . ?
C23 H23C 0.9600 . ?

loop_
_cod_related_entry_id
_cod_related_entry_database
_cod_related_entry_code
1 ChemSpider 30653389
